data_4322880
loop_
_publ_author_name
'Zhiqiang Xu'
'Laurence K. Thompson'
'David O. Miller'
'Howard J. Clase'
'Judith A. K. Howard'
'Andr\'es E. Goeta'

_publ_section_title
;
 Spiral Dinuclear Complexes of Tetradentate N4 Diazine Ligands with
 Mn(II), Fe(II), Fe(III), Co(III), and Ni(II) Salts
;
_journal_name_full 'Inorganic Chemistry'
_journal_page_first 3620
_journal_page_last 3627
_journal_paper_doi 10.1021/ic9715761
_journal_volume 37
_journal_year 1998
_chemical_formula_sum 'C39 H45 Fe2 N22 O15'
_chemical_formula_weight 1173.67
_space_group_IT_number 205
_symmetry_cell_setting cubic
_symmetry_space_group_name_Hall '-P 2ac 2ab 3'
_symmetry_space_group_name_H-M 'P a -3'
_atom_sites_solution_hydrogens geom
_atom_sites_solution_primary direct
_atom_sites_solution_secondary difmap
_audit_creation_method SHELXL
_cell_angle_alpha 90.00
_cell_angle_beta 90.00
_cell_angle_gamma 90.00
_cell_formula_units_Z 8
_cell_length_a 21.0024(1)
_cell_length_b 21.0024(1)
_cell_length_c 21.0024(1)
_cell_measurement_reflns_used 503
_cell_measurement_temperature 298(2)
_cell_measurement_theta_max 22.00
_cell_measurement_theta_min 1.68
_cell_volume 9264.18(8)
_computing_cell_refinement 'SMART (Siemens, 1996a)'
_computing_data_collection 'SMART (Siemens, 1996a)'
_computing_data_reduction 'SAINT (Siemens, 1996b)'
_computing_molecular_graphics 'SHELXTL (Sheldrick, 1995)'
_computing_publication_material 'SHELXTL (Sheldrick, 1995)'
_computing_structure_refinement 'SHELXTL (Sheldrick, 1995)'
_computing_structure_solution 'SHELXTL (Sheldrick, 1995)'
_diffrn_ambient_temperature 298(2)
_diffrn_measurement_device 'Siemens SMART-CCD'
_diffrn_measurement_method \w
_diffrn_radiation_monochromator graphite
_diffrn_radiation_source 'fine-focus sealed tube'
_diffrn_radiation_type MoK\a
_diffrn_radiation_wavelength 0.71073
_diffrn_reflns_av_R_equivalents 0.0463
_diffrn_reflns_av_sigmaI/netI 0.0122
_diffrn_reflns_limit_h_max 24
_diffrn_reflns_limit_h_min -27
_diffrn_reflns_limit_k_max 14
_diffrn_reflns_limit_k_min -27
_diffrn_reflns_limit_l_max 26
_diffrn_reflns_limit_l_min -27
_diffrn_reflns_number 34920
_diffrn_reflns_theta_max 22.00
_diffrn_reflns_theta_min 1.68
_diffrn_standards_decay_% 0
_exptl_absorpt_coefficient_mu 0.723
_exptl_absorpt_correction_T_max 0.2754
_exptl_absorpt_correction_T_min 0.2273
_exptl_absorpt_correction_type empirical
_exptl_crystal_colour black
_exptl_crystal_density_diffrn 1.683
_exptl_crystal_density_meas ?
_exptl_crystal_description block
_exptl_crystal_F_000 4840
_exptl_crystal_size_max 0.30
_exptl_crystal_size_mid 0.30
_exptl_crystal_size_min 0.20
_refine_diff_density_max 0.661
_refine_diff_density_min -0.524
_refine_diff_density_rms 0.063
_refine_ls_extinction_method none
_refine_ls_goodness_of_fit_all 1.117
_refine_ls_goodness_of_fit_obs 1.117
_refine_ls_hydrogen_treatment idealized
_refine_ls_matrix_type full
_refine_ls_number_parameters 236
_refine_ls_number_reflns 1904
_refine_ls_number_restraints 0
_refine_ls_restrained_S_all 1.118
_refine_ls_restrained_S_obs 1.117
_refine_ls_R_factor_all 0.0617
_refine_ls_R_factor_obs 0.0615
_refine_ls_shift/esd_max 0.015
_refine_ls_shift/esd_mean 0.005
_refine_ls_structure_factor_coef Fsqd
_refine_ls_weighting_details 'w=1/[\s^2^(Fo^2^)+(0.0741P)^2^+48.2905P] where P=(Fo^2^+2Fc^2^)/3'
_refine_ls_weighting_scheme calc
_refine_ls_wR_factor_all 0.1642
_refine_ls_wR_factor_obs 0.1640
_reflns_number_observed 1903
_reflns_number_total 1905
_reflns_observed_criterion >2sigma(I)
_cod_data_source_file ic9715761_1.cif
_cod_data_source_block lt003(2)
_cod_depositor_comments
;
The following automatic conversions were performed:

'_exptl_crystal_density_meas' value 'not measured' was changed to '?'
- the value is perceived as not measured.

Automatic conversion script
Id: cif_fix_values 3008 2015-01-20 13:52:24Z robertas 

The following automatic conversions were performed:

'_refine_ls_weighting_scheme' value 'calc
w=1/[\s^2^(Fo^2^)+(0.0741P)^2^+48.2905P] where P=(Fo^2^+2Fc^2^)/3'
was changed to 'calc'. New tag '_refine_ls_weighting_details' was
created. The value of the new tag was set to
'w=1/[\s^2^(Fo^2^)+(0.0741P)^2^+48.2905P] where P=(Fo^2^+2Fc^2^)/3'.

Automatic conversion script
Id: cif_fix_values 3143 2015-03-26 13:38:13Z robertas 
;
_cod_database_code 4322880

loop_
_symmetry_equiv_pos_as_xyz
'x, y, z'
'-x+1/2, -y, z+1/2'
'-x, y+1/2, -z+1/2'
'x+1/2, -y+1/2, -z'
'z, x, y'
'z+1/2, -x+1/2, -y'
'-z+1/2, -x, y+1/2'
'-z, x+1/2, -y+1/2'
'y, z, x'
'-y, z+1/2, -x+1/2'
'y+1/2, -z+1/2, -x'
'-y+1/2, -z, x+1/2'
'-x, -y, -z'
'x-1/2, y, -z-1/2'
'x, -y-1/2, z-1/2'
'-x-1/2, y-1/2, z'
'-z, -x, -y'
'-z-1/2, x-1/2, y'
'z-1/2, x, -y-1/2'
'z, -x-1/2, y-1/2'
'-y, -z, -x'
'y, -z-1/2, x-1/2'
'-y-1/2, z-1/2, x'
'y-1/2, z, -x-1/2'

loop_
_atom_site_aniso_label
_atom_site_aniso_U_11
_atom_site_aniso_U_22
_atom_site_aniso_U_33
_atom_site_aniso_U_23
_atom_site_aniso_U_13
_atom_site_aniso_U_12
Fe1 0.0213(4) 0.0213(4) 0.0213(4) -0.0013(3) -0.0013(3) -0.0013(3)
Fe2 0.0226(4) 0.0226(4) 0.0226(4) -0.0015(3) -0.0015(3) -0.0015(3)
N1 0.027(3) 0.021(3) 0.029(3) 0.000(2) -0.001(2) 0.000(2)
N2 0.026(2) 0.020(2) 0.021(2) 0.001(2) -0.002(2) -0.003(2)
N3 0.042(3) 0.036(3) 0.038(3) -0.009(2) 0.016(3) -0.010(3)
N4 0.027(3) 0.026(3) 0.028(3) -0.008(2) 0.004(2) -0.004(2)
N5 0.030(3) 0.020(2) 0.021(2) -0.003(2) 0.000(2) -0.003(2)
N6 0.056(3) 0.029(3) 0.032(3) 0.001(2) -0.011(3) 0.011(2)
N7 0.036(3) 0.046(3) 0.040(4) 0.014(3) -0.006(3) -0.003(3)
O1 0.087(4) 0.114(5) 0.080(4) 0.031(4) -0.016(3) 0.047(4)
O2 0.065(3) 0.078(4) 0.055(3) -0.023(3) 0.006(3) -0.007(3)
O3 0.059(3) 0.065(3) 0.042(3) 0.001(2) -0.012(3) 0.008(3)
C1 0.035(3) 0.028(3) 0.034(3) -0.006(3) 0.000(3) -0.003(3)
C2 0.048(4) 0.026(3) 0.036(4) -0.011(3) -0.009(3) 0.003(3)
C3 0.051(4) 0.036(4) 0.028(3) -0.006(3) 0.001(3) 0.009(3)
C4 0.042(4) 0.036(4) 0.025(3) -0.001(3) 0.008(3) -0.002(3)
C5 0.029(3) 0.028(3) 0.023(3) 0.002(3) -0.001(3) -0.001(3)
C6 0.029(3) 0.027(3) 0.020(3) 0.002(2) 0.002(3) -0.001(3)
C7 0.037(4) 0.033(3) 0.030(3) -0.007(3) -0.001(3) -0.001(3)
C8 0.047(4) 0.031(4) 0.042(4) -0.013(3) 0.005(3) -0.007(3)
C9 0.048(4) 0.029(3) 0.051(4) -0.005(3) 0.007(3) 0.003(3)
C10 0.049(4) 0.028(3) 0.038(4) 0.004(3) -0.003(3) 0.003(3)
C11 0.024(3) 0.028(3) 0.028(3) 0.003(3) 0.000(2) -0.004(2)
C12 0.030(3) 0.025(3) 0.023(3) 0.004(2) 0.001(3) -0.004(3)
N8 0.043(2) 0.043(2) 0.043(2) -0.011(3) 0.011(3) -0.011(3)
O4 0.097(5) 0.080(4) 0.100(5) -0.054(4) 0.058(4) -0.039(4)
O90 0.387(23) 0.220(15) 0.143(10) -0.026(9) -0.052(12) 0.155(15)
C90 0.164(17) 0.117(13) 0.452(41) 0.014(19) 0.086(23) 0.000(12)

loop_
_atom_site_label
_atom_site_type_symbol
_atom_site_fract_x
_atom_site_fract_y
_atom_site_fract_z
_atom_site_U_iso_or_equiv
_atom_site_thermal_displace_type
_atom_site_occupancy
_atom_site_calc_flag
_atom_site_refinement_flags
_atom_site_disorder_group
Fe1 Fe 0.10079(3) 0.10079(3) 0.10079(3) 0.0213(4) Uani 1 d S .
Fe2 Fe 0.19844(3) 0.19844(3) 0.19844(3) 0.0226(4) Uani 1 d S .
N1 N 0.1383(2) 0.0584(2) 0.0249(2) 0.0256(11) Uani 1 d . .
N2 N 0.1581(2) 0.1677(2) 0.0700(2) 0.0225(11) Uani 1 d . .
N3 N 0.2451(2) 0.1916(2) 0.0047(2) 0.0385(13) Uani 1 d . .
H3A H 0.2531(2) 0.2266(2) 0.0246(2) 0.046 Uiso 1 calc R .
H3B H 0.2685(2) 0.1803(2) -0.0269(2) 0.046 Uiso 1 calc R .
N4 N 0.1798(2) 0.2912(2) 0.2075(2) 0.0271(12) Uani 1 d . .
N5 N 0.1737(2) 0.2184(2) 0.1112(2) 0.0236(11) Uani 1 d . .
N6 N 0.1131(2) 0.2890(2) 0.0496(2) 0.0389(13) Uani 1 d . .
H6A H 0.1082(2) 0.2615(2) 0.0197(2) 0.047 Uiso 1 calc R .
H6B H 0.0965(2) 0.3262(2) 0.0462(2) 0.047 Uiso 1 calc R .
N7 N 0.0805(3) 0.2189(3) -0.1161(3) 0.0405(13) Uani 1 d . .
O1 O 0.1200(3) 0.1783(3) -0.1012(3) 0.093(2) Uani 1 d . .
O2 O 0.0608(3) 0.2568(3) -0.0750(3) 0.0660(15) Uani 1 d . .
O3 O 0.0604(2) 0.2215(2) -0.1716(2) 0.0554(13) Uani 1 d . .
C1 C 0.1253(3) -0.0005(3) 0.0030(3) 0.0321(14) Uani 1 d . .
H1A H 0.0947(3) -0.0244(3) 0.0243(3) 0.038 Uiso 1 calc R .
C2 C 0.1548(3) -0.0269(3) -0.0489(3) 0.037(2) Uani 1 d . .
H2A H 0.1436(3) -0.0675(3) -0.0629(3) 0.044 Uiso 1 calc R .
C3 C 0.2012(3) 0.0075(3) -0.0801(3) 0.038(2) Uani 1 d . .
H3C H 0.2221(3) -0.0097(3) -0.1152(3) 0.046 Uiso 1 calc R .
C4 C 0.2162(3) 0.0679(3) -0.0587(3) 0.0345(15) Uani 1 d . .
H4A H 0.2475(3) 0.0918(3) -0.0789(3) 0.041 Uiso 1 calc R .
C5 C 0.1840(3) 0.0924(3) -0.0067(3) 0.0263(13) Uani 1 d . .
C6 C 0.1969(3) 0.1554(3) 0.0228(2) 0.0250(13) Uani 1 d . .
C7 C 0.1884(3) 0.3270(3) 0.2594(3) 0.0334(14) Uani 1 d . .
H7A H 0.2057(3) 0.3084(3) 0.2957(3) 0.040 Uiso 1 calc R .
C8 C 0.1725(3) 0.3913(3) 0.2608(3) 0.040(2) Uani 1 d . .
H8A H 0.1799(3) 0.4154(3) 0.2971(3) 0.048 Uiso 1 calc R .
C9 C 0.1454(3) 0.4189(3) 0.2077(3) 0.043(2) Uani 1 d . .
H9A H 0.1334(3) 0.4615(3) 0.2083(3) 0.051 Uiso 1 calc R .
C10 C 0.1363(3) 0.3819(3) 0.1529(3) 0.038(2) Uani 1 d . .
H10A H 0.1189(3) 0.3995(3) 0.1162(3) 0.046 Uiso 1 calc R .
C11 C 0.1540(3) 0.3188(3) 0.1549(3) 0.0266(14) Uani 1 d . .
C12 C 0.1461(3) 0.2740(3) 0.1008(3) 0.0262(13) Uani 1 d . .
N8 N 0.3460(3) 0.1540(3) -0.1540(3) 0.043(2) Uani 1 d S .
O4 O 0.3277(3) 0.1842(3) -0.1077(3) 0.092(2) Uani 1 d . .
O90 O 0.0625(10) 0.4121(7) 0.0100(6) 0.250(8) Uani 1 d . .
C90 C -0.0080(9) 0.3738(8) 0.0376(13) 0.244(13) Uani 1 d . .
H90A H -0.0063(43) 0.3696(85) 0.0831(16) 0.366 Uiso 1 calc R .
H90B H -0.0112(51) 0.3323(40) 0.0186(75) 0.366 Uiso 1 calc R .
H90C H -0.0445(11) 0.3988(50) 0.0260(84) 0.366 Uiso 1 calc R .

loop_
_atom_type_symbol
_atom_type_description
_atom_type_scat_dispersion_real
_atom_type_scat_dispersion_imag
_atom_type_scat_source
C C 0.0033 0.0016 'International Tables Vol C Tables 4.2.6.8 and 6.1.1.4'
H H 0.0000 0.0000 'International Tables Vol C Tables 4.2.6.8 and 6.1.1.4'
N N 0.0061 0.0033 'International Tables Vol C Tables 4.2.6.8 and 6.1.1.4'
O O 0.0106 0.0060 'International Tables Vol C Tables 4.2.6.8 and 6.1.1.4'
Fe Fe 0.3463 0.8444 'International Tables Vol C Tables 4.2.6.8 and 6.1.1.4'

loop_
_geom_angle_atom_site_label_1
_geom_angle_atom_site_label_2
_geom_angle_atom_site_label_3
_geom_angle
_geom_angle_site_symmetry_1
_geom_angle_site_symmetry_3
_geom_angle_publ_flag
N2 Fe1 N2 89.9(2) . 9 ?
N2 Fe1 N2 89.9(2) . 5 ?
N2 Fe1 N2 89.9(2) 9 5 ?
N2 Fe1 N1 79.2(2) . . ?
N2 Fe1 N1 93.5(2) 9 . ?
N2 Fe1 N1 168.6(2) 5 . ?
N2 Fe1 N1 168.6(2) . 9 ?
N2 Fe1 N1 79.2(2) 9 9 ?
N2 Fe1 N1 93.5(2) 5 9 ?
N1 Fe1 N1 97.8(2) . 9 ?
N2 Fe1 N1 93.5(2) . 5 ?
N2 Fe1 N1 168.6(2) 9 5 ?
N2 Fe1 N1 79.2(2) 5 5 ?
N1 Fe1 N1 97.8(2) . 5 ?
N1 Fe1 N1 97.8(2) 9 5 ?
N5 Fe2 N5 90.5(2) 9 5 ?
N5 Fe2 N5 90.5(2) 9 . ?
N5 Fe2 N5 90.5(2) 5 . ?
N5 Fe2 N4 169.9(2) 9 . ?
N5 Fe2 N4 93.2(2) 5 . ?
N5 Fe2 N4 80.1(2) . . ?
N5 Fe2 N4 93.2(2) 9 5 ?
N5 Fe2 N4 80.1(2) 5 5 ?
N5 Fe2 N4 169.9(2) . 5 ?
N4 Fe2 N4 96.7(2) . 5 ?
N5 Fe2 N4 80.1(2) 9 9 ?
N5 Fe2 N4 169.9(2) 5 9 ?
N5 Fe2 N4 93.2(2) . 9 ?
N4 Fe2 N4 96.7(2) . 9 ?
N4 Fe2 N4 96.7(2) 5 9 ?
C1 N1 C5 117.1(5) . . ?
C1 N1 Fe1 127.1(4) . . ?
C5 N1 Fe1 115.7(3) . . ?
C6 N2 N5 118.0(4) . . ?
C6 N2 Fe1 119.4(4) . . ?
N5 N2 Fe1 118.8(3) . . ?
C7 N4 C11 118.5(5) . . ?
C7 N4 Fe2 126.9(4) . . ?
C11 N4 Fe2 114.6(3) . . ?
C12 N5 N2 117.7(4) . . ?
C12 N5 Fe2 117.4(4) . . ?
N2 N5 Fe2 118.4(3) . . ?
O1 N7 O2 119.3(6) . . ?
O1 N7 O3 120.0(6) . . ?
O2 N7 O3 120.7(6) . . ?
N1 C1 C2 123.5(6) . . ?
C1 C2 C3 118.9(5) . . ?
C4 C3 C2 119.2(6) . . ?
C5 C4 C3 119.2(6) . . ?
N1 C5 C4 122.1(5) . . ?
N1 C5 C6 112.9(4) . . ?
C4 C5 C6 124.9(5) . . ?
N2 C6 N3 125.5(5) . . ?
N2 C6 C5 112.3(5) . . ?
N3 C6 C5 122.1(5) . . ?
N4 C7 C8 122.0(6) . . ?
C9 C8 C7 119.4(6) . . ?
C8 C9 C10 119.1(6) . . ?
C11 C10 C9 118.1(6) . . ?
N4 C11 C10 122.8(5) . . ?
N4 C11 C12 113.4(5) . . ?
C10 C11 C12 123.8(5) . . ?
N5 C12 N6 125.1(5) . . ?
N5 C12 C11 112.7(5) . . ?
N6 C12 C11 122.1(5) . . ?
O4 N8 O4 119.95(4) . 6 ?
O4 N8 O4 119.97(4) . 12_554 ?
O4 N8 O4 119.96(4) 6 12_554 ?

loop_
_geom_bond_atom_site_label_1
_geom_bond_atom_site_label_2
_geom_bond_distance
_geom_bond_site_symmetry_2
_geom_bond_publ_flag
Fe1 N2 1.960(4) . ?
Fe1 N2 1.960(4) 9 ?
Fe1 N2 1.960(4) 5 ?
Fe1 N1 1.989(4) . ?
Fe1 N1 1.989(4) 9 ?
Fe1 N1 1.989(4) 5 ?
Fe2 N5 1.951(4) 9 ?
Fe2 N5 1.951(4) 5 ?
Fe2 N5 1.951(4) . ?
Fe2 N4 1.996(4) . ?
Fe2 N4 1.996(4) 5 ?
Fe2 N4 1.996(4) 9 ?
N1 C1 1.347(7) . ?
N1 C5 1.369(7) . ?
N2 C6 1.309(7) . ?
N2 N5 1.409(6) . ?
N3 C6 1.323(7) . ?
N4 C7 1.336(7) . ?
N4 C11 1.361(7) . ?
N5 C12 1.321(7) . ?
N6 C12 1.318(7) . ?
N7 O1 1.231(8) . ?
N7 O2 1.245(7) . ?
N7 O3 1.240(7) . ?
C1 C2 1.372(8) . ?
C2 C3 1.380(9) . ?
C3 C4 1.382(9) . ?
C4 C5 1.382(8) . ?
C5 C6 1.486(8) . ?
C7 C8 1.392(8) . ?
C8 C9 1.379(9) . ?
C9 C10 1.403(9) . ?
C10 C11 1.378(8) . ?
C11 C12 1.484(8) . ?
N8 O4 1.223(5) . ?
N8 O4 1.223(5) 6 ?
N8 O4 1.223(5) 12_554 ?
O90 C90 1.78(2) . ?
